data_7014801
loop_
_publ_author_name
'Hickey, James L.'
'Crouch, Peter J.'
'Mey, Sithorn'
'Caragounis, Aphrodite'
'White, Jonathan M.'
'White, Anthony R.'
'Donnelly, Paul S.'

_publ_section_title
;
 Copper(II) complexes of hybrid hydroxyquinoline-thiosemicarbazone
 ligands: GSK3\b inhibition due to intracellular delivery of copper.
;
_journal_issue 6
_journal_name_full 'Dalton transactions (Cambridge, England : 2003)'
_journal_page_first 1338
_journal_page_last 1347
_journal_paper_doi 10.1039/c0dt01176b
_journal_volume 40
_journal_year 2011
_chemical_formula_sum 'C12 H12 N4 O S'
_chemical_formula_weight 260.32
_chemical_name_systematic
;
?
;
_space_group_IT_number 14
_symmetry_cell_setting monoclinic
_symmetry_space_group_name_Hall '-P 2ybc'
_symmetry_space_group_name_H-M 'P 1 21/c 1'
_atom_sites_solution_hydrogens geom
_atom_sites_solution_primary direct
_atom_sites_solution_secondary difmap
_audit_creation_method SHELXL-97
_cell_angle_alpha 90.00
_cell_angle_beta 98.544(2)
_cell_angle_gamma 90.00
_cell_formula_units_Z 4
_cell_length_a 10.3943(12)
_cell_length_b 7.0021(8)
_cell_length_c 16.770(2)
_cell_measurement_reflns_used 1720
_cell_measurement_temperature 130(2)
_cell_measurement_theta_max 27.27
_cell_measurement_theta_min 2.46
_cell_volume 1207.0(2)
_computing_cell_refinement 'Bruker SMART'
_computing_data_collection 'Bruker SMART'
_computing_data_reduction 'Bruker SAINT'
_computing_molecular_graphics 'Bruker SHELXTL'
_computing_publication_material 'Bruker SHELXTL'
_computing_structure_refinement 'Bruker SHELXTL'
_computing_structure_solution 'Bruker SHELXTL'
_diffrn_ambient_temperature 130(2)
_diffrn_measured_fraction_theta_full 1.000
_diffrn_measured_fraction_theta_max 1.000
_diffrn_measurement_device_type 'CCD area detector'
_diffrn_measurement_method 'phi and omega scans'
_diffrn_radiation_monochromator graphite
_diffrn_radiation_source 'fine-focus sealed tube'
_diffrn_radiation_type MoK\a
_diffrn_radiation_wavelength 0.71073
_diffrn_reflns_av_R_equivalents 0.0288
_diffrn_reflns_av_sigmaI/netI 0.0357
_diffrn_reflns_limit_h_max 12
_diffrn_reflns_limit_h_min -12
_diffrn_reflns_limit_k_max 7
_diffrn_reflns_limit_k_min -8
_diffrn_reflns_limit_l_max 19
_diffrn_reflns_limit_l_min -14
_diffrn_reflns_number 6094
_diffrn_reflns_theta_full 24.99
_diffrn_reflns_theta_max 24.99
_diffrn_reflns_theta_min 1.98
_exptl_absorpt_coefficient_mu 0.261
_exptl_absorpt_correction_T_max 1.00
_exptl_absorpt_correction_T_min 0.86
_exptl_absorpt_correction_type multi-scan
_exptl_absorpt_process_details SADABS
_exptl_crystal_colour yellow
_exptl_crystal_density_diffrn 1.433
_exptl_crystal_density_method 'not measured'
_exptl_crystal_description plate
_exptl_crystal_F_000 544
_exptl_crystal_size_max 0.40
_exptl_crystal_size_mid 0.35
_exptl_crystal_size_min 0.05
_refine_diff_density_max 0.250
_refine_diff_density_min -0.228
_refine_diff_density_rms 0.049
_refine_ls_extinction_method none
_refine_ls_goodness_of_fit_ref 1.034
_refine_ls_hydrogen_treatment mixed
_refine_ls_matrix_type full
_refine_ls_number_parameters 175
_refine_ls_number_reflns 2118
_refine_ls_number_restraints 0
_refine_ls_restrained_S_all 1.034
_refine_ls_R_factor_all 0.0474
_refine_ls_R_factor_gt 0.0388
_refine_ls_shift/su_max 0.001
_refine_ls_shift/su_mean 0.000
_refine_ls_structure_factor_coef Fsqd
_refine_ls_weighting_details 'calc w=1/[\s^2^(Fo^2^)+(0.0511P)^2^+0.4102P] where P=(Fo^2^+2Fc^2^)/3'
_refine_ls_weighting_scheme calc
_refine_ls_wR_factor_gt 0.0949
_refine_ls_wR_factor_ref 0.0984
_reflns_number_gt 1807
_reflns_number_total 2118
_reflns_threshold_expression >2sigma(I)
_cod_data_source_file C0DT01176B.TXT
_cod_data_source_block jmwpd34
_cod_depositor_comments
;
The following automatic conversions were performed:
'_symmetry_cell_setting' value 'Monoclinic' changed to 'monoclinic'
according to '/home/saulius/struct/CIF-dictionaries/cif_core.dic'
dictionary named 'cif_core.dic' version 2.4.1 from 2010-06-29.

Automatic conversion script
Id: cif_fix_enum 1555 2011-01-17 13:19:09Z saulius 
;
_cod_original_sg_symbol_H-M 'P2(1)/c '
_cod_database_code 7014801

loop_
_symmetry_equiv_pos_as_xyz
'x, y, z'
'-x, y+1/2, -z+1/2'
'-x, -y, -z'
'x, -y-1/2, z-1/2'

loop_
_atom_site_label
_atom_site_type_symbol
_atom_site_fract_x
_atom_site_fract_y
_atom_site_fract_z
_atom_site_U_iso_or_equiv
_atom_site_adp_type
_atom_site_occupancy
_atom_site_symmetry_multiplicity
_atom_site_calc_flag
_atom_site_refinement_flags
_atom_site_disorder_assembly
_atom_site_disorder_group
C1 C 0.38722(18) 0.1850(3) 0.20613(12) 0.0228(5) Uani 1 1 d . . .
C2 C 0.2751(2) 0.1126(3) 0.22760(13) 0.0275(5) Uani 1 1 d . . .
H2 H 0.2671 0.0973 0.2817 0.033 Uiso 1 1 calc R . .
C3 C 0.1720(2) 0.0614(3) 0.16742(14) 0.0292(5) Uani 1 1 d . . .
H3 H 0.0956 0.0140 0.1825 0.035 Uiso 1 1 calc R . .
C4 C 0.18097(19) 0.0795(3) 0.08709(13) 0.0269(5) Uani 1 1 d . . .
H4 H 0.1107 0.0467 0.0485 0.032 Uiso 1 1 calc R . .
C5 C 0.29760(18) 0.1482(3) 0.06287(12) 0.0216(4) Uani 1 1 d . . .
C6 C 0.32002(18) 0.1672(3) -0.01837(12) 0.0226(4) Uani 1 1 d . . .
H6 H 0.2542 0.1377 -0.0604 0.027 Uiso 1 1 calc R . .
C7 C 0.43772(18) 0.2286(3) -0.03468(12) 0.0214(4) Uani 1 1 d . . .
H7 H 0.4533 0.2394 -0.0877 0.026 Uiso 1 1 calc R . .
C8 C 0.53603(17) 0.2757(2) 0.03020(11) 0.0178(4) Uani 1 1 d . . .
C9 C 0.40123(18) 0.2012(3) 0.12294(12) 0.0194(4) Uani 1 1 d . . .
C10 C 0.66704(18) 0.3348(3) 0.01845(11) 0.0197(4) Uani 1 1 d . . .
H10 H 0.7287 0.3604 0.0633 0.024 Uiso 1 1 calc R . .
C11 C 0.86866(19) 0.4201(3) -0.12695(12) 0.0203(4) Uani 1 1 d . . .
C12 C 0.8093(2) 0.4235(3) -0.27406(12) 0.0271(5) Uani 1 1 d . . .
H12A H 0.7306 0.4091 -0.3115 0.041 Uiso 1 1 calc R . .
H12B H 0.8699 0.3256 -0.2835 0.041 Uiso 1 1 calc R . .
H12C H 0.8466 0.5466 -0.2812 0.041 Uiso 1 1 calc R . .
N1 N 0.51841(14) 0.2659(2) 0.10711(9) 0.0190(4) Uani 1 1 d . . .
N3 N 0.69874(15) 0.3522(2) -0.05228(10) 0.0201(4) Uani 1 1 d . . .
N4 N 0.82569(16) 0.3988(2) -0.05451(10) 0.0211(4) Uani 1 1 d . . .
N5 N 0.78011(16) 0.4070(2) -0.19204(10) 0.0214(4) Uani 1 1 d . . .
O1 O 0.48743(14) 0.2444(2) 0.26279(9) 0.0300(4) Uani 1 1 d . . .
S1 S 1.02878(5) 0.45630(8) -0.12907(3) 0.02712(18) Uani 1 1 d . . .
H H 0.540(3) 0.295(4) 0.2374(16) 0.055(9) Uiso 1 1 d . . .
H4A H 0.877(2) 0.421(3) -0.0102(14) 0.028(6) Uiso 1 1 d . . .
H5 H 0.697(2) 0.395(3) -0.1862(14) 0.039(7) Uiso 1 1 d . . .

loop_
_atom_site_aniso_label
_atom_site_aniso_U_11
_atom_site_aniso_U_22
_atom_site_aniso_U_33
_atom_site_aniso_U_23
_atom_site_aniso_U_13
_atom_site_aniso_U_12
C1 0.0248(11) 0.0203(10) 0.0253(11) -0.0001(9) 0.0100(9) 0.0021(8)
C2 0.0329(12) 0.0231(11) 0.0301(12) 0.0036(9) 0.0168(10) 0.0030(9)
C3 0.0255(11) 0.0223(11) 0.0441(14) 0.0009(10) 0.0189(10) -0.0007(8)
C4 0.0188(10) 0.0243(11) 0.0381(13) -0.0018(10) 0.0057(9) -0.0002(8)
C5 0.0203(10) 0.0161(10) 0.0296(11) -0.0012(9) 0.0071(8) 0.0028(8)
C6 0.0212(10) 0.0208(10) 0.0246(11) -0.0033(9) -0.0004(8) 0.0018(8)
C7 0.0263(11) 0.0202(10) 0.0184(10) 0.0003(8) 0.0049(8) 0.0019(8)
C8 0.0199(10) 0.0136(9) 0.0207(10) 0.0023(8) 0.0057(8) 0.0025(7)
C9 0.0204(10) 0.0140(9) 0.0256(11) 0.0012(8) 0.0093(8) 0.0034(8)
C10 0.0211(10) 0.0184(10) 0.0198(10) 0.0006(8) 0.0038(8) -0.0004(8)
C11 0.0237(11) 0.0180(10) 0.0209(10) -0.0007(8) 0.0089(8) 0.0007(8)
C12 0.0282(11) 0.0362(12) 0.0177(10) -0.0003(9) 0.0063(8) -0.0041(9)
N1 0.0189(8) 0.0185(8) 0.0202(9) 0.0013(7) 0.0054(7) 0.0012(7)
N3 0.0196(8) 0.0195(9) 0.0227(9) 0.0004(7) 0.0084(7) 0.0005(7)
N4 0.0178(9) 0.0275(9) 0.0190(9) -0.0005(7) 0.0056(7) -0.0019(7)
N5 0.0190(9) 0.0270(9) 0.0190(9) 0.0002(7) 0.0058(7) -0.0011(7)
O1 0.0307(8) 0.0400(9) 0.0205(8) 0.0005(7) 0.0078(7) -0.0059(7)
S1 0.0187(3) 0.0414(3) 0.0227(3) -0.0031(2) 0.0079(2) -0.0041(2)

loop_
_atom_type_symbol
_atom_type_description
_atom_type_scat_dispersion_real
_atom_type_scat_dispersion_imag
_atom_type_scat_source
C C 0.0033 0.0016 'International Tables Vol C Tables 4.2.6.8 and 6.1.1.4'
H H 0.0000 0.0000 'International Tables Vol C Tables 4.2.6.8 and 6.1.1.4'
N N 0.0061 0.0033 'International Tables Vol C Tables 4.2.6.8 and 6.1.1.4'
O O 0.0106 0.0060 'International Tables Vol C Tables 4.2.6.8 and 6.1.1.4'
S S 0.1246 0.1234 'International Tables Vol C Tables 4.2.6.8 and 6.1.1.4'

loop_
_geom_angle_atom_site_label_1
_geom_angle_atom_site_label_2
_geom_angle_atom_site_label_3
_geom_angle
_geom_angle_site_symmetry_1
_geom_angle_site_symmetry_3
_geom_angle_publ_flag
O1 C1 C2 121.42(19) . . ?
O1 C1 C9 118.51(16) . . ?
C2 C1 C9 120.07(19) . . ?
C1 C2 C3 119.6(2) . . ?
C4 C3 C2 121.82(18) . . ?
C3 C4 C5 119.9(2) . . ?
C9 C5 C4 118.62(19) . . ?
C9 C5 C6 116.31(16) . . ?
C4 C5 C6 125.07(19) . . ?
C7 C6 C5 120.11(18) . . ?
C6 C7 C8 119.09(18) . . ?
N1 C8 C7 123.01(16) . . ?
N1 C8 C10 114.17(17) . . ?
C7 C8 C10 122.80(17) . . ?
N1 C9 C5 123.93(18) . . ?
N1 C9 C1 116.14(17) . . ?
C5 C9 C1 119.92(17) . . ?
N3 C10 C8 121.52(18) . . ?
N5 C11 N4 116.61(17) . . ?
N5 C11 S1 124.07(15) . . ?
N4 C11 S1 119.31(15) . . ?
C8 N1 C9 117.50(16) . . ?
C10 N3 N4 115.47(16) . . ?
C11 N4 N3 119.77(17) . . ?
C11 N5 C12 123.85(16) . . ?

loop_
_geom_bond_atom_site_label_1
_geom_bond_atom_site_label_2
_geom_bond_distance
_geom_bond_site_symmetry_2
_geom_bond_publ_flag
C1 O1 1.366(2) . ?
C1 C2 1.368(3) . ?
C1 C9 1.429(3) . ?
C2 C3 1.405(3) . ?
C3 C4 1.370(3) . ?
C4 C5 1.419(3) . ?
C5 C9 1.411(3) . ?
C5 C6 1.422(3) . ?
C6 C7 1.362(3) . ?
C7 C8 1.416(3) . ?
C8 N1 1.331(2) . ?
C8 C10 1.464(2) . ?
C9 N1 1.362(2) . ?
C10 N3 1.283(2) . ?
C11 N5 1.322(3) . ?
C11 N4 1.363(2) . ?
C11 S1 1.6891(19) . ?
C12 N5 1.456(2) . ?
N3 N4 1.365(2) . ?

loop_
_cod_related_entry_id
_cod_related_entry_database
_cod_related_entry_code
1 ChemSpider 28515360
